data_2201143
loop_
_publ_author_name
'Ohba, Shigeru'
'Seki, Hiroshi'

_publ_section_title
;
 Aquanitro(\a,\b,\g,\d-tetraphenylporphyrinato)cobalt(III)
 dichloromethane solvate
;
_journal_issue 5
_journal_name_full 'Acta Crystallographica Section E'
_journal_page_first m169
_journal_page_last m171
_journal_paper_doi 10.1107/S1600536802005524
_journal_volume 58
_journal_year 2002
_chemical_formula_iupac '[Co (N O2) (C44 H28 N4) (H2 O)], C H2 Cl2'
_chemical_formula_moiety 'C44 H30 Co N5 O3, C H2 Cl2'
_chemical_formula_sum 'C45 H32 Cl2 Co N5 O3'
_chemical_formula_weight 820.62
_space_group_IT_number 14
_symmetry_cell_setting monoclinic
_symmetry_space_group_name_Hall '-P 2yab'
_symmetry_space_group_name_H-M 'P 1 21/a 1'
_cell_angle_alpha 90
_cell_angle_beta 101.74(2)
_cell_angle_gamma 90
_cell_formula_units_Z 4
_cell_length_a 14.713(3)
_cell_length_b 19.540(6)
_cell_length_c 13.413(4)
_cell_measurement_reflns_used 24
_cell_measurement_temperature 297
_cell_measurement_theta_max 12.1
_cell_measurement_theta_min 11.0
_cell_volume 3775.5(18)
_computing_cell_refinement 'WinAFC Diffractometer Control Software'
_computing_data_collection 'WinAFC Diffractometer Control Software (Rigaku, 1999)'
_computing_data_reduction 'TEXSAN (Molecular Structure Corporation, 2001)'
_computing_molecular_graphics 'ORTEPII (Johnson, 1976)'
_computing_publication_material TEXSAN
_computing_structure_refinement 'SHELXL97 (Sheldrick, 1997)'
_computing_structure_solution 'SIR92 (Altomare et al., 1994)'
_diffrn_measured_fraction_theta_full 1.0
_diffrn_measured_fraction_theta_max 1.0
_diffrn_measurement_device_type 'Rigaku AFC-7R'
_diffrn_measurement_method \q-2\q
_diffrn_radiation_type MoK\a
_diffrn_radiation_wavelength 0.7107
_diffrn_reflns_av_R_equivalents 0.055
_diffrn_reflns_limit_h_max 17
_diffrn_reflns_limit_h_min 0
_diffrn_reflns_limit_k_max 23
_diffrn_reflns_limit_k_min 0
_diffrn_reflns_limit_l_max 15
_diffrn_reflns_limit_l_min -15
_diffrn_reflns_number 9711
_diffrn_reflns_theta_full 25.0
_diffrn_reflns_theta_max 25.0
_diffrn_reflns_theta_min 2.5
_diffrn_standards_decay_% 36.3
_diffrn_standards_interval_count 150
_diffrn_standards_number 3
_exptl_absorpt_coefficient_mu 0.646
_exptl_absorpt_correction_T_max 0.857
_exptl_absorpt_correction_T_min 0.820
_exptl_absorpt_correction_type integration
_exptl_absorpt_process_details '(Coppens et al, 1965)'
_exptl_crystal_colour purple
_exptl_crystal_density_diffrn 1.444
_exptl_crystal_density_method 'not measured'
_exptl_crystal_description plate
_exptl_crystal_F_000 1688.0
_exptl_crystal_size_max 0.3
_exptl_crystal_size_mid 0.3
_exptl_crystal_size_min 0.3
_refine_diff_density_max 0.60
_refine_diff_density_min -1.22
_refine_ls_extinction_method none
_refine_ls_goodness_of_fit_ref 1.036
_refine_ls_hydrogen_treatment noref
_refine_ls_number_parameters 505
_refine_ls_number_reflns 6636
_refine_ls_R_factor_gt 0.0894
_refine_ls_shift/su_max 0.001
_refine_ls_structure_factor_coef Fsqd
_refine_ls_weighting_details 'w = 1/[\s^2^(Fo^2^) + (0.1368P)^2^+20.8126P] where P = (Fo^2^+2Fc^2^)/3'
_refine_ls_weighting_scheme calc
_refine_ls_wR_factor_ref 0.3167
_reflns_number_gt 3288
_reflns_number_total 6636
_reflns_threshold_expression I>2\s(I)
_cod_data_source_file na6151.cif
_cod_data_source_block I
_cod_original_cell_volume 3775.5(19)
_cod_original_sg_symbol_H-M 'P 21/a'
_cod_original_formula_sum 'C45 H32 Cl2 Co N5 O3 '
_cod_database_code 2201143
_cod_database_fobs_code 2201143

loop_
_symmetry_equiv_pos_as_xyz
x,y,z
1/2-x,1/2+y,-z
-x,-y,-z
1/2+x,1/2-y,z

loop_
_atom_site_label
_atom_site_fract_x
_atom_site_fract_y
_atom_site_fract_z
_atom_site_U_iso_or_equiv
_atom_site_adp_type
_atom_site_calc_flag
_atom_site_refinement_flags
_atom_site_occupancy
_atom_site_disorder_assembly
_atom_site_disorder_group
_atom_site_type_symbol
Co1 0.22482(7) 0.37668(6) 0.19449(8) 0.0395(4) Uani d . 1.00 . . Co
Cl2 0.2092(3) 0.7213(2) 0.1995(3) 0.1080(10) Uani d . 1.00 . . Cl
Cl3 0.3224(3) 0.7128(3) 0.4003(3) 0.127(2) Uani d . 1.00 . . Cl
O4 0.1998(5) 0.5049(3) 0.1179(6) 0.067(2) Uani d . 1.00 . . O
O5 0.2781(5) 0.5013(4) 0.2709(6) 0.076(2) Uani d . 1.00 . . O
O6 0.2164(5) 0.2687(4) 0.1954(5) 0.070(2) Uani d . 1.00 . . O
N7 0.2353(5) 0.4717(4) 0.1948(6) 0.052(2) Uani d . 1.00 . . N
N8 0.0919(5) 0.3757(4) 0.1283(5) 0.046(2) Uani d . 1.00 . . N
N9 0.2587(4) 0.3735(4) 0.0606(5) 0.045(2) Uani d . 1.00 . . N
N10 0.3557(5) 0.3681(4) 0.2599(5) 0.048(2) Uani d . 1.00 . . N
N11 0.1898(5) 0.3748(4) 0.3291(5) 0.047(2) Uani d . 1.00 . . N
C12 0.2690(10) 0.6672(6) 0.293(2) 0.152(9) Uani d . 1.00 . . C
C13 0.0166(6) 0.3702(5) 0.1763(7) 0.050(2) Uani d . 1.00 . . C
C14 -0.0678(6) 0.3687(6) 0.1001(7) 0.056(3) Uani d . 1.00 . . C
C15 -0.0450(6) 0.3739(6) 0.0093(6) 0.056(2) Uani d . 1.00 . . C
C16 0.0547(5) 0.3794(5) 0.0258(6) 0.044(2) Uani d . 1.00 . . C
C17 0.1037(5) 0.3862(5) -0.0501(6) 0.043(2) Uani d . 1.00 . . C
C18 0.1997(6) 0.3844(5) -0.0347(6) 0.049(2) Uani d . 1.00 . . C
C19 0.2535(6) 0.3923(5) -0.1107(6) 0.054(3) Uani d . 1.00 . . C
C20 0.3417(6) 0.3850(5) -0.0665(7) 0.053(2) Uani d . 1.00 . . C
C21 0.3459(5) 0.3744(5) 0.0397(6) 0.047(2) Uani d . 1.00 . . C
C22 0.4277(5) 0.3647(5) 0.1103(6) 0.045(2) Uani d . 1.00 . . C
C23 0.4317(5) 0.3607(5) 0.2133(6) 0.048(2) Uani d . 1.00 . . C
C24 0.5162(6) 0.3530(6) 0.2887(7) 0.057(3) Uani d . 1.00 . . C
C25 0.4928(6) 0.3606(6) 0.3808(7) 0.056(3) Uani d . 1.00 . . C
C26 0.3940(6) 0.3704(5) 0.3635(6) 0.046(2) Uani d . 1.00 . . C
C27 0.3462(5) 0.3801(4) 0.4415(6) 0.038(2) Uani d . 1.00 . . C
C28 0.2517(6) 0.3829(5) 0.4221(6) 0.044(2) Uani d . 1.00 . . C
C29 0.1982(7) 0.3899(6) 0.5016(6) 0.060(3) Uani d . 1.00 . . C
C30 0.1076(6) 0.3863(7) 0.4574(6) 0.066(3) Uani d . 1.00 . . C
C31 0.1017(6) 0.3758(6) 0.3496(6) 0.051(2) Uani d . 1.00 . . C
C32 0.0202(5) 0.3709(5) 0.2791(6) 0.048(2) Uani d . 1.00 . . C
C33 0.0509(6) 0.3914(5) -0.1583(6) 0.045(2) Uani d . 1.00 . . C
C34 -0.0101(6) 0.4442(5) -0.1889(7) 0.052(2) Uani d . 1.00 . . C
C35 -0.0618(6) 0.4482(5) -0.2888(7) 0.056(3) Uani d . 1.00 . . C
C36 -0.0517(7) 0.3988(6) -0.3580(7) 0.061(3) Uani d . 1.00 . . C
C37 0.0068(7) 0.3438(6) -0.3283(7) 0.059(3) Uani d . 1.00 . . C
C38 0.0575(7) 0.3409(5) -0.2301(7) 0.053(2) Uani d . 1.00 . . C
C39 0.5169(6) 0.3634(5) 0.0721(6) 0.051(2) Uani d . 1.00 . . C
C40 0.5742(8) 0.4199(7) 0.0831(9) 0.080(4) Uani d . 1.00 . . C
C41 0.6534(7) 0.4215(7) 0.0433(9) 0.079(4) Uani d . 1.00 . . C
C42 0.6786(6) 0.3653(6) -0.0046(7) 0.059(3) Uani d . 1.00 . . C
C43 0.6235(7) 0.3092(6) -0.0163(8) 0.063(3) Uani d . 1.00 . . C
C44 0.5419(6) 0.3066(5) 0.0216(8) 0.059(3) Uani d . 1.00 . . C
C45 0.3995(6) 0.3885(5) 0.5475(6) 0.047(2) Uani d . 1.00 . . C
C46 0.4373(8) 0.4510(6) 0.5805(8) 0.069(3) Uani d . 1.00 . . C
C47 0.4886(8) 0.4600(6) 0.6776(8) 0.075(3) Uani d . 1.00 . . C
C48 0.5014(7) 0.4052(6) 0.7444(8) 0.062(3) Uani d . 1.00 . . C
C49 0.4634(8) 0.3448(6) 0.7139(7) 0.071(3) Uani d . 1.00 . . C
C50 0.4097(7) 0.3347(6) 0.6156(8) 0.067(3) Uani d . 1.00 . . C
C51 -0.0702(5) 0.3723(5) 0.3166(6) 0.048(2) Uani d . 1.00 . . C
C52 -0.1256(7) 0.4295(6) 0.3049(9) 0.075(3) Uani d . 1.00 . . C
C53 -0.2088(8) 0.4281(8) 0.3420(10) 0.087(4) Uani d . 1.00 . . C
C54 -0.2335(6) 0.3708(7) 0.3886(8) 0.070(3) Uani d . 1.00 . . C
C55 -0.1777(8) 0.3154(6) 0.4004(8) 0.067(3) Uani d . 1.00 . . C
C56 -0.0976(7) 0.3164(5) 0.3643(7) 0.058(3) Uani d . 1.00 . . C
H6A 0.2577 0.2420 0.1659 0.0814 Uiso calc . 1.00 . . H
H6B 0.1706 0.2452 0.2248 0.0814 Uiso calc . 1.00 . . H
H12A 0.2269 0.6352 0.3112 0.1828 Uiso calc . 1.00 . . H
H12B 0.3153 0.6434 0.2660 0.1828 Uiso calc . 1.00 . . H
H14 -0.1289 0.3647 0.1123 0.0677 Uiso calc . 1.00 . . H
H15 -0.0869 0.3740 -0.0548 0.0673 Uiso calc . 1.00 . . H
H19 0.2301 0.4013 -0.1809 0.0648 Uiso calc . 1.00 . . H
H20 0.3931 0.3866 -0.0994 0.0633 Uiso calc . 1.00 . . H
H24 0.5764 0.3443 0.2763 0.0681 Uiso calc . 1.00 . . H
H25 0.5342 0.3597 0.4451 0.0672 Uiso calc . 1.00 . . H
H29 0.2229 0.3959 0.5721 0.0723 Uiso calc . 1.00 . . H
H30 0.0568 0.3899 0.4909 0.0790 Uiso calc . 1.00 . . H
H34 -0.0172 0.4789 -0.1414 0.0629 Uiso calc . 1.00 . . H
H35 -0.1039 0.4850 -0.3083 0.0668 Uiso calc . 1.00 . . H
H36 -0.0847 0.4023 -0.4265 0.0733 Uiso calc . 1.00 . . H
H37 0.0119 0.3084 -0.3752 0.0704 Uiso calc . 1.00 . . H
H38 0.0984 0.3033 -0.2105 0.0638 Uiso calc . 1.00 . . H
H40 0.5587 0.4586 0.1191 0.0965 Uiso calc . 1.00 . . H
H41 0.6902 0.4618 0.0491 0.0955 Uiso calc . 1.00 . . H
H42 0.7346 0.3655 -0.0296 0.0703 Uiso calc . 1.00 . . H
H43 0.6407 0.2705 -0.0512 0.0758 Uiso calc . 1.00 . . H
H44 0.5043 0.2667 0.0131 0.0707 Uiso calc . 1.00 . . H
H46 0.4279 0.4888 0.5350 0.0829 Uiso calc . 1.00 . . H
H47 0.5145 0.5035 0.6987 0.0904 Uiso calc . 1.00 . . H
H48 0.5373 0.4104 0.8113 0.0746 Uiso calc . 1.00 . . H
H49 0.4726 0.3074 0.7602 0.0849 Uiso calc . 1.00 . . H
H50 0.3813 0.2918 0.5965 0.0812 Uiso calc . 1.00 . . H
H52 -0.1084 0.4693 0.2723 0.0901 Uiso calc . 1.00 . . H
H53 -0.2477 0.4673 0.3349 0.1045 Uiso calc . 1.00 . . H
H54 -0.2900 0.3700 0.4124 0.0841 Uiso calc . 1.00 . . H
H55 -0.1941 0.2758 0.4338 0.0802 Uiso calc . 1.00 . . H
H56 -0.0594 0.2769 0.3726 0.0697 Uiso calc . 1.00 . . H

loop_
_atom_site_aniso_label
_atom_site_aniso_U_11
_atom_site_aniso_U_22
_atom_site_aniso_U_33
_atom_site_aniso_U_12
_atom_site_aniso_U_13
_atom_site_aniso_U_23
Co1 0.0330(6) 0.0526(7) 0.0334(6) 0.0025(6) 0.0078(4) -0.0002(6)
Cl2 0.090(2) 0.131(3) 0.099(3) 0.014(2) 0.011(2) -0.021(2)
Cl3 0.101(3) 0.186(5) 0.092(3) 0.001(3) 0.016(2) 0.031(3)
O4 0.082(5) 0.051(4) 0.066(5) 0.007(4) 0.014(4) 0.011(4)
O5 0.077(5) 0.067(5) 0.074(5) -0.007(4) -0.007(4) -0.016(4)
O6 0.069(5) 0.077(5) 0.060(4) 0.004(4) 0.010(4) 0.005(4)
N7 0.043(4) 0.065(5) 0.048(4) 0.003(4) 0.009(4) 0.001(4)
N8 0.045(4) 0.062(5) 0.034(4) -0.004(4) 0.017(3) -0.002(4)
N9 0.029(3) 0.067(5) 0.037(4) 0.007(4) 0.004(3) 0.001(4)
N10 0.049(4) 0.066(5) 0.031(4) -0.005(4) 0.010(3) -0.003(4)
N11 0.044(4) 0.064(5) 0.035(4) 0.008(4) 0.014(3) 0.001(4)
C12 0.110(10) 0.035(7) 0.32(3) -0.005(8) 0.06(2) -0.030(10)
C13 0.041(5) 0.067(6) 0.046(5) 0.006(5) 0.018(4) 0.003(5)
C14 0.029(4) 0.094(8) 0.044(5) -0.003(5) 0.004(4) 0.002(5)
C15 0.037(4) 0.095(8) 0.034(5) -0.001(5) 0.002(4) 0.003(5)
C16 0.034(4) 0.060(6) 0.036(4) -0.001(4) 0.003(3) -0.002(4)
C17 0.031(4) 0.074(7) 0.023(4) 0.002(4) 0.004(3) 0.000(4)
C18 0.039(5) 0.078(7) 0.030(4) 0.004(5) 0.007(4) 0.002(4)
C19 0.045(5) 0.091(8) 0.028(4) -0.004(5) 0.012(4) 0.006(5)
C20 0.042(5) 0.077(7) 0.045(5) 0.004(5) 0.020(4) 0.006(5)
C21 0.030(4) 0.071(6) 0.043(5) 0.004(4) 0.015(4) 0.005(5)
C22 0.030(4) 0.063(6) 0.041(5) 0.004(4) 0.008(4) 0.001(4)
C23 0.029(4) 0.084(7) 0.030(4) 0.010(4) 0.002(3) -0.004(4)
C24 0.025(4) 0.101(8) 0.043(5) 0.003(5) 0.003(4) 0.005(5)
C25 0.029(4) 0.089(8) 0.047(5) 0.012(5) 0.001(4) 0.006(5)
C26 0.042(5) 0.056(6) 0.039(5) 0.002(4) 0.002(4) -0.001(4)
C27 0.045(5) 0.038(5) 0.026(4) 0.001(4) -0.003(3) -0.006(4)
C28 0.039(4) 0.057(6) 0.030(4) 0.001(4) -0.003(3) 0.003(4)
C29 0.053(6) 0.103(9) 0.025(4) 0.006(5) 0.008(4) -0.004(5)
C30 0.043(5) 0.130(10) 0.028(5) -0.002(6) 0.013(4) -0.002(5)
C31 0.033(4) 0.092(7) 0.030(4) 0.004(5) 0.009(4) -0.002(5)
C32 0.030(4) 0.076(7) 0.041(5) 0.001(4) 0.016(4) -0.002(5)
C33 0.038(4) 0.070(7) 0.027(4) 0.008(4) 0.003(3) 0.003(4)
C34 0.055(6) 0.058(6) 0.044(5) 0.005(5) 0.012(4) -0.004(4)
C35 0.045(5) 0.075(7) 0.044(5) 0.014(5) 0.004(4) 0.013(5)
C36 0.055(6) 0.094(9) 0.033(5) 0.012(6) 0.005(4) 0.005(5)
C37 0.067(6) 0.071(7) 0.037(5) 0.008(5) 0.010(5) -0.008(5)
C38 0.060(6) 0.060(6) 0.039(5) 0.015(5) 0.008(4) -0.001(4)
C39 0.032(4) 0.083(8) 0.040(5) 0.002(5) 0.012(4) -0.006(5)
C40 0.069(7) 0.095(9) 0.088(8) -0.016(7) 0.043(6) -0.030(7)
C41 0.047(6) 0.110(10) 0.087(8) -0.025(6) 0.031(6) -0.033(7)
C42 0.034(5) 0.095(9) 0.051(6) -0.002(5) 0.017(4) 0.004(5)
C43 0.049(6) 0.091(9) 0.054(6) 0.016(6) 0.020(5) -0.003(6)
C44 0.048(5) 0.070(7) 0.062(6) 0.004(5) 0.018(5) 0.002(5)
C45 0.041(5) 0.064(7) 0.035(5) -0.006(4) 0.003(4) -0.004(4)
C46 0.092(8) 0.061(7) 0.049(6) -0.012(6) 0.001(6) 0.004(5)
C47 0.092(8) 0.073(8) 0.050(6) -0.018(6) -0.009(6) -0.002(6)
C48 0.054(6) 0.084(8) 0.044(6) -0.006(6) 0.000(5) -0.011(6)
C49 0.086(8) 0.085(8) 0.037(6) -0.007(7) 0.001(5) 0.001(6)
C50 0.069(7) 0.082(8) 0.044(6) -0.017(6) -0.005(5) 0.002(6)
C51 0.028(4) 0.081(7) 0.038(4) -0.003(5) 0.012(3) 0.003(5)
C52 0.047(6) 0.091(9) 0.096(9) 0.017(6) 0.034(6) 0.023(7)
C53 0.058(7) 0.110(10) 0.102(9) 0.021(7) 0.029(7) 0.000(8)
C54 0.035(5) 0.120(10) 0.056(6) -0.017(6) 0.012(4) -0.003(7)
C55 0.060(6) 0.088(8) 0.057(6) -0.012(6) 0.020(5) 0.007(6)
C56 0.050(6) 0.072(7) 0.057(6) -0.003(5) 0.023(5) 0.001(5)

loop_
_atom_type_symbol
_atom_type_description
_atom_type_scat_dispersion_real
_atom_type_scat_dispersion_imag
_atom_type_scat_source
C C 0.003 0.002
;International Tables for Crystallography
(1992, Vol. C, Tables 4.2.6.8 and 6.1.1.4)
;
H H 0.000 0.000
;International Tables for Crystallography
(1992, Vol. C, Table 6.1.1.4)
;
Cl Cl 0.148 0.159
;International Tables for Crystallography
(1992, Vol. C, Tables 4.2.6.8 and 6.1.1.4)
;
Co Co 0.349 0.972
;International Tables for Crystallography
(1992, Vol. C, Tables 4.2.6.8 and 6.1.1.4)
;
N N 0.006 0.003
;International Tables for Crystallography
(1992, Vol. C, Tables 4.2.6.8 and 6.1.1.4)
;
O O 0.011 0.006
;International Tables for Crystallography
(1992, Vol. C, Tables 4.2.6.8 and 6.1.1.4)
;

loop_
_geom_angle_atom_site_label_1
_geom_angle_atom_site_label_2
_geom_angle_atom_site_label_3
_geom_angle
_geom_angle_publ_flag
O6 Co1 N7 178.6(3) yes
O6 Co1 N8 86.5(3) yes
O6 Co1 N9 90.0(3) yes
O6 Co1 N10 88.0(3) yes
O6 Co1 N11 87.1(3) yes
N7 Co1 N8 94.8(3) yes
N7 Co1 N9 89.8(4) yes
N7 Co1 N10 90.6(3) yes
N7 Co1 N11 93.0(4) yes
N8 Co1 N9 90.0(3) yes
N8 Co1 N10 174.5(3) yes
N8 Co1 N11 89.5(3) yes
N9 Co1 N10 89.9(3) yes
N9 Co1 N11 177.1(3) yes
N10 Co1 N11 90.3(3) yes
Co1 O6 H6A 120.2 no
Co1 O6 H6B 121.6 no
H6A O6 H6B 118.1 no
Co1 N7 O4 119.9(6) no
Co1 N7 O5 120.0(6) no
O4 N7 O5 120.2(8) no
Co1 N8 C13 126.9(5) no
Co1 N8 C16 127.3(6) no
C13 N8 C16 105.8(6) no
Co1 N9 C18 127.1(6) no
Co1 N9 C21 127.7(5) no
C18 N9 C21 104.1(7) no
Co1 N10 C23 127.9(5) no
Co1 N10 C26 127.5(6) no
C23 N10 C26 104.6(6) no
Co1 N11 C28 124.8(6) no
Co1 N11 C31 127.8(5) no
C28 N11 C31 106.8(7) no
Cl2 C12 Cl3 111.2(7) no
Cl2 C12 H12A 108.9 no
Cl2 C12 H12B 109.1 no
Cl3 C12 H12A 109.0 no
Cl3 C12 H12B 109.1 no
H12A C12 H12B 109.6 no
N8 C13 C14 109.0(7) no
N8 C13 C32 126.3(7) no
C14 C13 C32 124.5(8) no
C13 C14 C15 107.8(8) no
C13 C14 H14 126.1 no
C15 C14 H14 126.1 no
C14 C15 C16 107.7(7) no
C14 C15 H15 126.2 no
C16 C15 H15 126.2 no
N8 C16 C15 109.6(7) no
N8 C16 C17 125.8(7) no
C15 C16 C17 124.5(7) no
C16 C17 C18 124.2(7) no
C16 C17 C33 118.4(7) no
C18 C17 C33 117.2(7) no
N9 C18 C17 124.1(8) no
N9 C18 C19 109.7(7) no
C17 C18 C19 126.1(7) no
C18 C19 C20 107.8(7) no
C18 C19 H19 126.1 no
C20 C19 H19 126.1 no
C19 C20 C21 107.6(8) no
C19 C20 H20 126.2 no
C21 C20 H20 126.2 no
N9 C21 C20 110.7(7) no
N9 C21 C22 125.4(8) no
C20 C21 C22 123.9(8) no
C21 C22 C23 123.3(8) no
C21 C22 C39 117.8(8) no
C23 C22 C39 118.7(7) no
N10 C23 C22 124.8(7) no
N10 C23 C24 110.6(7) no
C22 C23 C24 124.5(8) no
C23 C24 C25 106.6(8) no
C23 C24 H24 126.7 no
C25 C24 H24 126.7 no
C24 C25 C26 107.6(7) no
C24 C25 H25 126.2 no
C26 C25 H25 126.2 no
N10 C26 C25 110.4(8) no
N10 C26 C27 126.4(7) no
C25 C26 C27 123.2(7) no
C26 C27 C28 121.0(7) no
C26 C27 C45 119.1(7) no
C28 C27 C45 119.8(8) no
N11 C28 C27 128.4(8) no
N11 C28 C29 108.3(7) no
C27 C28 C29 123.1(7) no
C28 C29 C30 107.9(7) no
C28 C29 H29 126.1 no
C30 C29 H29 126.0 no
C29 C30 C31 107.4(8) no
C29 C30 H30 126.3 no
C31 C30 H30 126.3 no
N11 C31 C30 109.5(7) no
N11 C31 C32 126.0(8) no
C30 C31 C32 124.4(8) no
C13 C32 C31 122.9(8) no
C13 C32 C51 118.6(7) no
C31 C32 C51 118.3(8) no
C17 C33 C34 121.1(8) no
C17 C33 C38 121.6(8) no
C34 C33 C38 117.2(7) no
C33 C34 C35 121.4(9) no
C33 C34 H34 119.3 no
C35 C34 H34 119.3 no
C34 C35 C36 119.8(9) no
C34 C35 H35 120.1 no
C36 C35 H35 120.1 no
C35 C36 C37 119.9(8) no
C35 C36 H36 120.0 no
C37 C36 H36 120.1 no
C36 C37 C38 119.5(9) no
C36 C37 H37 120.2 no
C38 C37 H37 120.3 no
C33 C38 C37 122.0(9) no
C33 C38 H38 119.0 no
C37 C38 H38 119.0 no
C22 C39 C40 120.4(9) no
C22 C39 C44 121.1(9) no
C40 C39 C44 118.4(9) no
C39 C40 C41 121.0(10) no
C39 C40 H40 119.3 no
C41 C40 H40 119.2 no
C40 C41 C42 119.0(10) no
C40 C41 H41 120.1 no
C42 C41 H41 120.1 no
C41 C42 C43 119.6(10) no
C41 C42 H42 120.2 no
C43 C42 H42 120.2 no
C42 C43 C44 121.0(10) no
C42 C43 H43 119.2 no
C44 C43 H43 119.1 no
C39 C44 C43 118.7(9) no
C39 C44 H44 120.6 no
C43 C44 H44 120.7 no
C27 C45 C46 120.3(8) no
C27 C45 C50 121.0(8) no
C46 C45 C50 118.7(8) no
C45 C46 C47 121.7(10) no
C45 C46 H46 119.1 no
C47 C46 H46 119.2 no
C46 C47 C48 119.0(10) no
C46 C47 H47 120.4 no
C48 C47 H47 120.4 no
C47 C48 C49 119.5(9) no
C47 C48 H48 120.3 no
C49 C48 H48 120.2 no
C48 C49 C50 122.0(10) no
C48 C49 H49 119.0 no
C50 C49 H49 118.9 no
C45 C50 C49 118.0(10) no
C45 C50 H50 120.8 no
C49 C50 H50 120.7 no
C32 C51 C52 121.2(9) no
C32 C51 C56 120.2(9) no
C52 C51 C56 118.6(9) no
C51 C52 C53 118.0(10) no
C51 C52 H52 120.7 no
C53 C52 H52 120.7 no
C52 C53 C54 120.0(10) no
C52 C53 H53 119.7 no
C54 C53 H53 119.8 no
C53 C54 C55 119.0(10) no
C53 C54 H54 120.0 no
C55 C54 H54 120.0 no
C54 C55 C56 119.0(10) no
C54 C55 H55 120.1 no
C56 C55 H55 120.2 no
C51 C56 C55 122.5(10) no
C51 C56 H56 118.8 no
C55 C56 H56 118.7 no

loop_
_geom_bond_atom_site_label_1
_geom_bond_atom_site_label_2
_geom_bond_site_symmetry_1
_geom_bond_site_symmetry_2
_geom_bond_distance
_geom_bond_publ_flag
Co1 O6 . . 2.114(8) yes
Co1 N7 . . 1.863(8) yes
Co1 N8 . . 1.977(6) yes
Co1 N9 . . 1.960(7) yes
Co1 N10 . . 1.954(7) yes
Co1 N11 . . 1.975(7) yes
Cl2 C12 . . 1.73(2) no
Cl3 C12 . . 1.74(2) no
O4 N7 . . 1.240(10) no
O5 N7 . . 1.230(10) no
O6 H6A . . 0.947 no
O6 H6B . . 0.963 no
N8 C13 . . 1.390(10) no
N8 C16 . . 1.374(10) no
N9 C18 . . 1.407(10) no
N9 C21 . . 1.370(10) no
N10 C23 . . 1.400(10) no
N10 C26 . . 1.390(10) no
N11 C28 . . 1.396(9) no
N11 C31 . . 1.380(10) no
C12 H12A . . 0.951 no
C12 H12B . . 0.948 no
C13 C14 . . 1.440(10) no
C13 C32 . . 1.370(10) no
C14 C15 . . 1.330(10) no
C14 H14 . . 0.950 no
C15 C16 . . 1.440(10) no
C15 H15 . . 0.950 no
C16 C17 . . 1.370(10) no
C17 C18 . . 1.380(10) no
C17 C33 . . 1.500(10) no
C18 C19 . . 1.420(10) no
C19 C20 . . 1.320(10) no
C19 H19 . . 0.950 no
C20 C21 . . 1.430(10) no
C20 H20 . . 0.950 no
C21 C22 . . 1.390(10) no
C22 C23 . . 1.370(10) no
C22 C39 . . 1.500(10) no
C23 C24 . . 1.440(10) no
C24 C25 . . 1.360(10) no
C24 H24 . . 0.950 no
C25 C26 . . 1.440(10) no
C25 H25 . . 0.950 no
C26 C27 . . 1.390(10) no
C27 C28 . . 1.360(10) no
C27 C45 . . 1.490(10) no
C28 C29 . . 1.450(10) no
C29 C30 . . 1.350(10) no
C29 H29 . . 0.949 no
C30 C31 . . 1.450(10) no
C30 H30 . . 0.950 no
C31 C32 . . 1.370(10) no
C32 C51 . . 1.510(10) no
C33 C34 . . 1.380(10) no
C33 C38 . . 1.400(10) no
C34 C35 . . 1.400(10) no
C34 H34 . . 0.951 no
C35 C36 . . 1.370(10) no
C35 H35 . . 0.950 no
C36 C37 . . 1.380(10) no
C36 H36 . . 0.950 no
C37 C38 . . 1.380(10) no
C37 H37 . . 0.949 no
C38 H38 . . 0.951 no
C39 C40 . . 1.38(2) no
C39 C44 . . 1.390(10) no
C40 C41 . . 1.38(2) no
C40 H40 . . 0.950 no
C41 C42 . . 1.36(2) no
C41 H41 . . 0.949 no
C42 C43 . . 1.35(2) no
C42 H42 . . 0.950 no
C43 C44 . . 1.40(2) no
C43 H43 . . 0.951 no
C44 H44 . . 0.949 no
C45 C46 . . 1.380(10) no
C45 C50 . . 1.380(10) no
C46 C47 . . 1.380(10) no
C46 H46 . . 0.950 no
C47 C48 . . 1.39(2) no
C47 H47 . . 0.950 no
C48 C49 . . 1.33(2) no
C48 H48 . . 0.949 no
C49 C50 . . 1.410(10) no
C49 H49 . . 0.951 no
C50 H50 . . 0.949 no
C51 C52 . . 1.37(2) no
C51 C56 . . 1.370(10) no
C52 C53 . . 1.41(2) no
C52 H52 . . 0.951 no
C53 C54 . . 1.37(2) no
C53 H53 . . 0.951 no
C54 C55 . . 1.35(2) no
C54 H54 . . 0.950 no
C55 C56 . . 1.36(2) no
C55 H55 . . 0.949 no
C56 H56 . . 0.949 no

loop_
_geom_contact_atom_site_label_1
_geom_contact_atom_site_label_2
_geom_contact_distance
_geom_contact_site_symmetry_2
_geom_contact_publ_flag
O4 C34 3.280(10) 3_565 ?
O4 C35 3.480(10) 3_565 ?
O4 C15 3.480(10) 3_565 ?
O5 C35 3.390(10) 3_565 ?
O5 C47 3.450(10) 3_666 ?
O6 C43 3.270(10) 4_455 yes
O6 C55 3.310(10) 4_555 yes
O6 C44 3.430(10) 4_455 yes
O6 C56 3.590(10) 4_555 yes
N7 C35 3.440(10) 3_565 ?
C30 C37 3.590(10) 1_556 ?
C31 C35 3.560(10) 3_565 ?
C32 C35 3.590(10) 3_565 ?
